data_2020799
loop_
_publ_author_name
'Sridhar, Balasubramanian'
'Nanubolu, Jagadeesh Babu'
'Ravikumar, Krishnan'
'Karthik, Govindaraju'
'Reddy, Basi Venkata Subba'

_publ_section_title
;
 Three isostructural solvates of a tetrahydrofurochromenone derivative
;
_journal_coeditor_code LG3203
_journal_issue 5
_journal_name_full 'Acta Crystallographica Section C'
_journal_page_first 407
_journal_page_last 413
_journal_paper_doi 10.1107/S2053229617005940
_journal_volume 73
_journal_year 2017
_chemical_formula_iupac 'C27 H21 Br O6, C7 H8'
_chemical_formula_moiety 'C27 H21 Br O6, C7 H8'
_chemical_formula_sum 'C34 H29 Br O6'
_chemical_formula_weight 613.48
_chemical_name_systematic
'Methyl 3a-acetyl-3-(4-bromophenyl)-4-oxo-1-phenyl-3,3a,4,9b-tetrahydro-1<i>H</i>-furo[3,4-<i>c</i>]chromene-1-carboxylate toluene monosolvate'
_space_group_crystal_system triclinic
_space_group_IT_number 2
_space_group_name_Hall '-P 1'
_space_group_name_H-M_alt 'P -1'
_symmetry_space_group_name_Hall '-P 1'
_symmetry_space_group_name_H-M 'P -1'
_atom_sites_solution_hydrogens geom
_audit_creation_method SHELXL-2014/7
_cell_angle_alpha 67.4080(10)
_cell_angle_beta 76.1350(10)
_cell_angle_gamma 85.4580(10)
_cell_formula_units_Z 2
_cell_length_a 8.3989(5)
_cell_length_b 12.5415(7)
_cell_length_c 15.2195(8)
_cell_measurement_reflns_used 6899
_cell_measurement_temperature 294(2)
_cell_measurement_theta_max 28.15
_cell_measurement_theta_min 2.50
_cell_volume 1436.85(14)
_computing_cell_refinement
;
SAINT (Bruker, 2001)
;
_computing_data_collection
;
SMART (Bruker, 2001)
;
_computing_data_reduction
;
SAINT (Bruker, 2001)
;
_computing_molecular_graphics
;
DIAMOND (Brandenburg & Putz, 2005) and Mercury (Macrae <i>et al.</i>,
2008)
;
_computing_publication_material
;
SHELXL2014 (Sheldrick, 2015b)
;
_computing_structure_refinement
;
SHELXL2014 (Sheldrick, 2015b)
;
_computing_structure_solution
;
SHELXT (Sheldrick, 2015a)
;
_diffrn_ambient_temperature 294(2)
_diffrn_measured_fraction_theta_full 0.997
_diffrn_measured_fraction_theta_max 0.997
_diffrn_measurement_device_type 'Bruker SMART APEX CCD area-detector'
_diffrn_measurement_method \w
_diffrn_radiation_type MoK\a
_diffrn_radiation_wavelength 0.71073
_diffrn_reflns_av_R_equivalents 0.0247
_diffrn_reflns_limit_h_max 9
_diffrn_reflns_limit_h_min -9
_diffrn_reflns_limit_k_max 14
_diffrn_reflns_limit_k_min -14
_diffrn_reflns_limit_l_max 18
_diffrn_reflns_limit_l_min -18
_diffrn_reflns_number 13909
_diffrn_reflns_theta_full 24.999
_diffrn_reflns_theta_max 24.999
_diffrn_reflns_theta_min 1.759
_exptl_absorpt_coefficient_mu 1.476
_exptl_absorpt_correction_T_max 0.87
_exptl_absorpt_correction_T_min 0.81
_exptl_absorpt_correction_type multi-scan
_exptl_absorpt_process_details
;
(SADABS; Bruker, 2001)
;
_exptl_crystal_colour colourless
_exptl_crystal_density_diffrn 1.418
_exptl_crystal_description block
_exptl_crystal_F_000 632
_exptl_crystal_size_max 0.150
_exptl_crystal_size_mid 0.140
_exptl_crystal_size_min 0.080
_refine_diff_density_max 0.312
_refine_diff_density_min -0.520
_refine_ls_extinction_method none
_refine_ls_goodness_of_fit_ref 1.048
_refine_ls_hydrogen_treatment constr
_refine_ls_matrix_type full
_refine_ls_number_parameters 414
_refine_ls_number_reflns 5042
_refine_ls_number_restraints 44
_refine_ls_restrained_S_all 1.066
_refine_ls_R_factor_all 0.0452
_refine_ls_R_factor_gt 0.0373
_refine_ls_shift/su_max 0.000
_refine_ls_shift/su_mean 0.000
_refine_ls_structure_factor_coef Fsqd
_refine_ls_weighting_details 'w=1/[\s^2^(Fo^2^)+(0.0656P)^2^+0.3104P] where P=(Fo^2^+2Fc^2^)/3'
_refine_ls_weighting_scheme calc
_refine_ls_wR_factor_gt 0.1034
_refine_ls_wR_factor_ref 0.1096
_reflns_number_gt 4218
_reflns_number_total 5042
_reflns_threshold_expression 'I > 2\s(I)'
_cod_data_source_file lg3203sup1.cif
_cod_data_source_block Ib
_cod_database_code 2020799
_shelx_space_group_comment
;
The symmetry employed for this shelxl refinement is uniquely defined
by the following loop, which should always be used as a source of
symmetry information in preference to the above space-group names.
They are only intended as comments.
;
_shelx_estimated_absorpt_t_min 0.809
_shelx_estimated_absorpt_t_max 0.891

loop_
_space_group_symop_operation_xyz
'x, y, z'
'-x, -y, -z'

loop_
_atom_site_type_symbol
_atom_site_label
_atom_site_fract_x
_atom_site_fract_y
_atom_site_fract_z
_atom_site_U_iso_or_equiv
_atom_site_adp_type
_atom_site_calc_flag
_atom_site_occupancy
_atom_site_disorder_assembly
_atom_site_disorder_group
Br Br1 0.70977(4) 0.53459(2) 0.02432(2) 0.08892(15) Uani d 1 . .
C C1 0.3639(2) 0.82859(16) 0.25646(13) 0.0406(4) Uani d 1 . .
H H1 0.3236 0.7773 0.3247 0.049 Uiso calc 1 . .
C C2 0.4789(2) 0.92385(16) 0.25442(13) 0.0391(4) Uani d 1 . .
C C3 0.3749(2) 1.03263(16) 0.22863(13) 0.0386(4) Uani d 1 . .
H H3 0.4071 1.0717 0.1574 0.046 Uiso calc 1 . .
C C4 0.1985(2) 0.98640(16) 0.25129(13) 0.0392(4) Uani d 1 . .
C C5 0.4385(2) 0.75524(15) 0.19896(13) 0.0405(4) Uani d 1 . .
C C6 0.4245(3) 0.78120(18) 0.10441(15) 0.0503(5) Uani d 1 . .
H H6 0.3633 0.8444 0.0751 0.060 Uiso calc 1 . .
C C7 0.5005(3) 0.71413(19) 0.05281(16) 0.0554(5) Uani d 1 . .
H H7 0.4888 0.7308 -0.0103 0.067 Uiso calc 1 . .
C C8 0.5940(3) 0.62223(18) 0.09633(17) 0.0530(5) Uani d 1 . .
C C9 0.6086(3) 0.59411(18) 0.19030(18) 0.0559(5) Uani d 1 . .
H H9 0.6711 0.5314 0.2191 0.067 Uiso calc 1 . .
C C10 0.5293(3) 0.66029(17) 0.24162(16) 0.0508(5) Uani d 1 . .
H H10 0.5369 0.6409 0.3059 0.061 Uiso calc 1 . .
C C11 0.6396(2) 0.94189(17) 0.17339(14) 0.0433(4) Uani d 1 . .
C C12 0.7916(3) 0.8834(2) 0.20103(18) 0.0600(6) Uani d 1 . .
H H12A 0.8190 0.9080 0.2481 0.090 Uiso calc 1 . .
H H12B 0.8800 0.9032 0.1440 0.090 Uiso calc 1 . .
H H12C 0.7738 0.8013 0.2288 0.090 Uiso calc 1 . .
C C13 0.5209(2) 0.88773(18) 0.35312(14) 0.0451(4) Uani d 1 . .
C C14 0.5003(2) 1.08466(17) 0.34062(13) 0.0443(4) Uani d 1 . .
C C15 0.5419(3) 1.1612(2) 0.37770(15) 0.0516(5) Uani d 1 . .
H H15 0.6028 1.1369 0.4254 0.062 Uiso calc 1 . .
C C16 0.4916(3) 1.2731(2) 0.34284(17) 0.0593(6) Uani d 1 . .
H H16 0.5177 1.3252 0.3674 0.071 Uiso calc 1 . .
C C17 0.4025(3) 1.3093(2) 0.27152(19) 0.0615(6) Uani d 1 . .
H H17 0.3689 1.3855 0.2481 0.074 Uiso calc 1 . .
C C18 0.3631(3) 1.23191(18) 0.23487(16) 0.0520(5) Uani d 1 . .
H H18 0.3042 1.2571 0.1862 0.062 Uiso calc 1 . .
C C19 0.4103(2) 1.11717(16) 0.26971(13) 0.0415(4) Uani d 1 . .
C C20 0.1205(2) 0.93700(16) 0.36169(14) 0.0418(4) Uani d 1 . .
C C21 -0.1135(3) 0.8449(2) 0.48247(16) 0.0624(6) Uani d 1 . .
H H21A -0.1325 0.9029 0.5103 0.094 Uiso calc 1 . .
H H21B -0.0473 0.7851 0.5172 0.094 Uiso calc 1 . .
H H21C -0.2166 0.8124 0.4874 0.094 Uiso calc 1 . .
C C22 0.0922(2) 1.07312(16) 0.19073(14) 0.0408(4) Uani d 1 . .
C C23 -0.0269(3) 1.13585(18) 0.22947(16) 0.0514(5) Uani d 1 . .
H H23 -0.0468 1.1228 0.2956 0.062 Uiso calc 1 . .
C C24 -0.1166(3) 1.2175(2) 0.17097(18) 0.0610(6) Uani d 1 . .
H H24 -0.1965 1.2589 0.1980 0.073 Uiso calc 1 . .
C C25 -0.0885(3) 1.2379(2) 0.07349(19) 0.0664(6) Uani d 1 . .
H H25 -0.1502 1.2920 0.0344 0.080 Uiso calc 1 . .
C C26 0.0320(3) 1.1777(2) 0.03385(18) 0.0693(7) Uani d 1 . .
H H26 0.0530 1.1923 -0.0326 0.083 Uiso calc 1 . .
C C27 0.1218(3) 1.09576(19) 0.09191(15) 0.0540(5) Uani d 1 . .
H H27 0.2027 1.0555 0.0643 0.065 Uiso calc 1 . .
O O1 0.22721(15) 0.89039(11) 0.22049(9) 0.0421(3) Uani d 1 . .
O O2 0.55257(17) 0.97151(12) 0.38210(10) 0.0490(3) Uani d 1 . .
O O3 0.5385(2) 0.78954(13) 0.40401(11) 0.0607(4) Uani d 1 . .
O O4 0.19142(19) 0.92986(15) 0.42306(10) 0.0623(4) Uani d 1 . .
O O5 -0.02914(17) 0.89652(14) 0.38036(10) 0.0554(4) Uani d 1 . .
O O6 0.6354(2) 1.00079(15) 0.09091(11) 0.0655(4) Uani d 1 . .
C C28 -0.1630(8) 0.5160(4) 0.4190(4) 0.088(2) Uani d 0.596(12) A 1
C C29 -0.1734(9) 0.4123(3) 0.4073(5) 0.097(2) Uani d 0.596(12) A 1
H H29 -0.2411 0.3528 0.4555 0.117 Uiso calc 0.596(12) A 1
C C30 -0.0827(12) 0.3976(6) 0.3235(7) 0.111(4) Uani d 0.596(12) A 1
H H30 -0.0896 0.3282 0.3157 0.133 Uiso calc 0.596(12) A 1
C C31 0.0186(10) 0.4865(9) 0.2515(5) 0.159(5) Uani d 0.596(12) A 1
H H31 0.0793 0.4766 0.1955 0.190 Uiso calc 0.596(12) A 1
C C32 0.0290(8) 0.5901(8) 0.2632(4) 0.204(8) Uani d 0.596(12) A 1
H H32 0.0967 0.6496 0.2150 0.245 Uiso calc 0.596(12) A 1
C C33 -0.0617(9) 0.6049(4) 0.3469(5) 0.082(2) Uani d 0.596(12) A 1
H H33 -0.0548 0.6742 0.3548 0.099 Uiso calc 0.596(12) A 1
C C34 -0.2455(16) 0.5362(11) 0.5014(8) 0.152(4) Uani d 0.596(12) A 1
H H34A -0.3576 0.5109 0.5185 0.229 Uiso calc 0.596(12) A 1
H H34B -0.2419 0.6174 0.4882 0.229 Uiso calc 0.596(12) A 1
H H34C -0.1943 0.4944 0.5546 0.229 Uiso calc 0.596(12) A 1
C C281 -0.1523(15) 0.4801(14) 0.4037(7) 0.148(7) Uani d 0.404(12) A 2
C C291 -0.1161(13) 0.4042(7) 0.3552(11) 0.101(4) Uani d 0.404(12) A 2
H H291 -0.1654 0.3313 0.3833 0.121 Uiso calc 0.404(12) A 2
C C301 -0.0062(15) 0.4372(7) 0.2648(11) 0.114(4) Uani d 0.404(12) A 2
H H301 0.0180 0.3863 0.2323 0.137 Uiso calc 0.404(12) A 2
C C311 0.0674(10) 0.5461(7) 0.2228(7) 0.112(4) Uani d 0.404(12) A 2
H H311 0.1410 0.5682 0.1623 0.135 Uiso calc 0.404(12) A 2
C C321 0.0312(13) 0.6221(6) 0.2713(9) 0.103(4) Uani d 0.404(12) A 2
H H321 0.0805 0.6950 0.2433 0.124 Uiso calc 0.404(12) A 2
C C331 -0.0787(18) 0.5891(13) 0.3618(9) 0.219(17) Uani d 0.404(12) A 2
H H331 -0.1029 0.6399 0.3942 0.263 Uiso calc 0.404(12) A 2
C C341 -0.2644(17) 0.453(2) 0.4912(10) 0.184(12) Uani d 0.404(12) A 2
H H34D -0.3427 0.3976 0.4962 0.276 Uiso calc 0.404(12) A 2
H H34E -0.3201 0.5212 0.4949 0.276 Uiso calc 0.404(12) A 2
H H34F -0.2090 0.4199 0.5438 0.276 Uiso calc 0.404(12) A 2

loop_
_atom_site_aniso_label
_atom_site_aniso_U_11
_atom_site_aniso_U_22
_atom_site_aniso_U_33
_atom_site_aniso_U_12
_atom_site_aniso_U_13
_atom_site_aniso_U_23
Br1 0.1072(3) 0.0690(2) 0.0940(2) 0.02882(16) -0.00750(17) -0.04884(17)
C1 0.0432(10) 0.0388(10) 0.0375(9) 0.0040(8) -0.0099(8) -0.0119(8)
C2 0.0416(10) 0.0404(10) 0.0356(9) 0.0044(8) -0.0098(7) -0.0149(8)
C3 0.0395(9) 0.0395(9) 0.0347(9) 0.0035(7) -0.0061(7) -0.0138(7)
C4 0.0398(9) 0.0402(10) 0.0402(9) 0.0029(8) -0.0072(8) -0.0194(8)
C5 0.0431(10) 0.0338(9) 0.0431(10) 0.0013(8) -0.0096(8) -0.0130(8)
C6 0.0586(12) 0.0438(11) 0.0459(11) 0.0133(9) -0.0143(9) -0.0152(9)
C7 0.0704(14) 0.0514(12) 0.0450(11) 0.0106(10) -0.0127(10) -0.0210(9)
C8 0.0558(12) 0.0395(11) 0.0637(13) 0.0061(9) -0.0072(10) -0.0244(10)
C9 0.0596(13) 0.0390(11) 0.0722(15) 0.0159(9) -0.0244(11) -0.0216(10)
C10 0.0600(12) 0.0416(11) 0.0518(12) 0.0080(9) -0.0229(10) -0.0141(9)
C11 0.0433(10) 0.0449(11) 0.0449(11) 0.0010(8) -0.0072(8) -0.0220(9)
C12 0.0429(11) 0.0757(15) 0.0686(14) 0.0094(10) -0.0132(10) -0.0364(12)
C13 0.0465(11) 0.0511(12) 0.0387(10) 0.0052(9) -0.0117(8) -0.0177(9)
C14 0.0425(10) 0.0501(11) 0.0377(9) -0.0037(8) -0.0004(8) -0.0183(8)
C15 0.0483(11) 0.0648(14) 0.0457(11) -0.0095(10) -0.0033(9) -0.0276(10)
C16 0.0584(13) 0.0616(14) 0.0655(14) -0.0120(11) -0.0007(11) -0.0376(12)
C17 0.0627(14) 0.0459(12) 0.0773(16) -0.0037(10) -0.0071(12) -0.0291(11)
C18 0.0508(11) 0.0454(11) 0.0598(12) 0.0002(9) -0.0112(10) -0.0207(10)
C19 0.0381(9) 0.0440(10) 0.0409(10) -0.0029(8) -0.0022(8) -0.0179(8)
C20 0.0403(10) 0.0430(10) 0.0429(10) 0.0032(8) -0.0078(8) -0.0186(8)
C21 0.0495(12) 0.0774(16) 0.0482(12) -0.0078(11) 0.0001(10) -0.0155(11)
C22 0.0387(9) 0.0408(10) 0.0440(10) 0.0033(8) -0.0092(8) -0.0180(8)
C23 0.0547(12) 0.0505(12) 0.0479(11) 0.0092(9) -0.0062(9) -0.0222(9)
C24 0.0543(12) 0.0568(13) 0.0685(15) 0.0189(10) -0.0093(11) -0.0262(11)
C25 0.0702(15) 0.0601(14) 0.0691(15) 0.0230(12) -0.0283(12) -0.0216(12)
C26 0.0904(18) 0.0718(16) 0.0495(12) 0.0267(14) -0.0269(12) -0.0255(11)
C27 0.0608(13) 0.0574(13) 0.0470(11) 0.0189(10) -0.0144(10) -0.0253(10)
O1 0.0419(7) 0.0418(7) 0.0486(7) 0.0073(5) -0.0137(6) -0.0227(6)
O2 0.0577(8) 0.0528(8) 0.0416(7) 0.0031(6) -0.0179(6) -0.0196(6)
O3 0.0823(11) 0.0510(9) 0.0523(8) 0.0109(8) -0.0321(8) -0.0152(7)
O4 0.0551(9) 0.0886(12) 0.0428(8) -0.0160(8) -0.0074(7) -0.0232(8)
O5 0.0427(8) 0.0716(10) 0.0443(8) -0.0093(7) -0.0066(6) -0.0136(7)
O6 0.0612(9) 0.0767(11) 0.0413(8) 0.0107(8) -0.0009(7) -0.0120(8)
C28 0.083(4) 0.064(4) 0.115(5) 0.022(3) -0.051(4) -0.021(4)
C29 0.110(6) 0.070(4) 0.150(6) 0.031(3) -0.082(5) -0.056(4)
C30 0.117(8) 0.110(6) 0.120(6) 0.042(5) -0.062(5) -0.046(5)
C31 0.107(6) 0.153(10) 0.191(8) 0.009(8) -0.089(5) -0.006(7)
C32 0.167(14) 0.176(10) 0.290(19) 0.025(9) -0.169(14) -0.046(10)
C33 0.086(5) 0.067(4) 0.085(4) -0.002(3) -0.029(4) -0.012(3)
C34 0.169(10) 0.139(9) 0.181(10) 0.062(8) -0.094(8) -0.074(9)
C281 0.125(12) 0.175(16) 0.174(12) 0.066(11) -0.084(10) -0.081(12)
C291 0.070(6) 0.091(7) 0.147(10) 0.019(5) -0.051(6) -0.038(6)
C301 0.086(7) 0.081(6) 0.180(11) 0.012(5) -0.029(6) -0.055(7)
C311 0.077(6) 0.069(6) 0.192(10) 0.016(4) -0.039(6) -0.048(6)
C321 0.066(6) 0.077(6) 0.157(11) 0.001(4) -0.023(7) -0.035(6)
C331 0.19(2) 0.062(8) 0.39(4) -0.033(11) -0.20(3) 0.011(14)
C341 0.116(10) 0.22(2) 0.119(12) -0.057(13) -0.038(9) 0.055(14)

loop_
_atom_type_symbol
_atom_type_description
_atom_type_scat_dispersion_real
_atom_type_scat_dispersion_imag
_atom_type_scat_source
C C 0.0033 0.0016 'International Tables Vol C Tables 4.2.6.8 and 6.1.1.4'
H H 0.0000 0.0000 'International Tables Vol C Tables 4.2.6.8 and 6.1.1.4'
O O 0.0106 0.0060 'International Tables Vol C Tables 4.2.6.8 and 6.1.1.4'
Br Br -0.2901 2.4595 'International Tables Vol C Tables 4.2.6.8 and 6.1.1.4'

loop_
_geom_angle_atom_site_label_1
_geom_angle_atom_site_label_2
_geom_angle_atom_site_label_3
_geom_angle
O1 C1 C5 110.04(15)
O1 C1 C2 105.20(14)
C5 C1 C2 116.85(15)
O1 C1 H1 108.1
C5 C1 H1 108.1
C2 C1 H1 108.1
C13 C2 C3 113.88(15)
C13 C2 C11 109.69(15)
C3 C2 C11 109.73(15)
C13 C2 C1 109.30(15)
C3 C2 C1 102.86(14)
C11 C2 C1 111.24(15)
C19 C3 C2 113.31(15)
C19 C3 C4 120.42(15)
C2 C3 C4 104.29(14)
C19 C3 H3 105.9
C2 C3 H3 105.9
C4 C3 H3 105.9
O1 C4 C22 109.02(14)
O1 C4 C20 106.93(14)
C22 C4 C20 113.83(15)
O1 C4 C3 101.45(14)
C22 C4 C3 112.32(15)
C20 C4 C3 112.35(15)
C6 C5 C10 118.85(18)
C6 C5 C1 122.54(17)
C10 C5 C1 118.58(17)
C5 C6 C7 120.66(19)
C5 C6 H6 119.7
C7 C6 H6 119.7
C8 C7 C6 119.1(2)
C8 C7 H7 120.5
C6 C7 H7 120.5
C9 C8 C7 121.3(2)
C9 C8 Br1 118.82(16)
C7 C8 Br1 119.81(17)
C8 C9 C10 118.93(19)
C8 C9 H9 120.5
C10 C9 H9 120.5
C9 C10 C5 121.09(19)
C9 C10 H10 119.5
C5 C10 H10 119.5
O6 C11 C12 122.38(19)
O6 C11 C2 118.59(17)
C12 C11 C2 119.01(17)
C11 C12 H12A 109.5
C11 C12 H12B 109.5
H12A C12 H12B 109.5
C11 C12 H12C 109.5
H12A C12 H12C 109.5
H12B C12 H12C 109.5
O3 C13 O2 117.93(17)
O3 C13 C2 123.78(18)
O2 C13 C2 118.08(17)
C19 C14 C15 122.5(2)
C19 C14 O2 122.39(17)
C15 C14 O2 115.08(18)
C16 C15 C14 118.8(2)
C16 C15 H15 120.6
C14 C15 H15 120.6
C15 C16 C17 120.5(2)
C15 C16 H16 119.7
C17 C16 H16 119.7
C16 C17 C18 119.9(2)
C16 C17 H17 120.0
C18 C17 H17 120.0
C17 C18 C19 121.0(2)
C17 C18 H18 119.5
C19 C18 H18 119.5
C14 C19 C18 117.22(18)
C14 C19 C3 120.54(17)
C18 C19 C3 122.13(18)
O4 C20 O5 124.19(18)
O4 C20 C4 123.75(17)
O5 C20 C4 111.90(16)
O5 C21 H21A 109.5
O5 C21 H21B 109.5
H21A C21 H21B 109.5
O5 C21 H21C 109.5
H21A C21 H21C 109.5
H21B C21 H21C 109.5
C27 C22 C23 118.52(18)
C27 C22 C4 118.92(17)
C23 C22 C4 122.43(17)
C24 C23 C22 120.7(2)
C24 C23 H23 119.6
C22 C23 H23 119.6
C25 C24 C23 120.4(2)
C25 C24 H24 119.8
C23 C24 H24 119.8
C24 C25 C26 119.4(2)
C24 C25 H25 120.3
C26 C25 H25 120.3
C25 C26 C27 120.6(2)
C25 C26 H26 119.7
C27 C26 H26 119.7
C26 C27 C22 120.4(2)
C26 C27 H27 119.8
C22 C27 H27 119.8
C1 O1 C4 107.49(13)
C13 O2 C14 121.57(15)
C20 O5 C21 116.85(16)
C34 C28 C29 123.5(7)
C34 C28 C33 116.4(7)
C29 C28 C33 120.0
C30 C29 C28 120.0
C30 C29 H29 120.0
C28 C29 H29 120.0
C31 C30 C29 120.0
C31 C30 H30 120.0
C29 C30 H30 120.0
C30 C31 C32 120.0
C30 C31 H31 120.0
C32 C31 H31 120.0
C33 C32 C31 120.0
C33 C32 H32 120.0
C31 C32 H32 120.0
C32 C33 C28 120.0
C32 C33 H33 120.0
C28 C33 H33 120.0
C28 C34 H34A 109.5
C28 C34 H34B 109.5
H34A C34 H34B 109.5
C28 C34 H34C 109.5
H34A C34 H34C 109.5
H34B C34 H34C 109.5
C341 C281 C291 121.8(15)
C341 C281 C331 118.1(15)
C291 C281 C331 120.0
C301 C291 C281 120.0
C301 C291 H291 120.0
C281 C291 H291 120.0
C311 C301 C291 120.0
C311 C301 H301 120.0
C291 C301 H301 120.0
C301 C311 C321 120.0
C301 C311 H311 120.0
C321 C311 H311 120.0
C311 C321 C331 120.0
C311 C321 H321 120.0
C331 C321 H321 120.0
C321 C331 C281 120.0
C321 C331 H331 120.0
C281 C331 H331 120.0
C281 C341 H34D 109.5
C281 C341 H34E 109.5
H34D C341 H34E 109.5
C281 C341 H34F 109.5
H34D C341 H34F 109.5
H34E C341 H34F 109.5

loop_
_geom_bond_atom_site_label_1
_geom_bond_atom_site_label_2
_geom_bond_distance
Br1 C8 1.897(2)
C1 O1 1.433(2)
C1 C5 1.506(3)
C1 C2 1.581(3)
C1 H1 0.9800
C2 C13 1.514(3)
C2 C3 1.531(2)
C2 C11 1.559(3)
C3 C19 1.501(3)
C3 C4 1.545(3)
C3 H3 0.9800
C4 O1 1.436(2)
C4 C22 1.516(3)
C4 C20 1.541(3)
C5 C6 1.380(3)
C5 C10 1.386(3)
C6 C7 1.384(3)
C6 H6 0.9300
C7 C8 1.379(3)
C7 H7 0.9300
C8 C9 1.369(3)
C9 C10 1.380(3)
C9 H9 0.9300
C10 H10 0.9300
C11 O6 1.195(2)
C11 C12 1.489(3)
C12 H12A 0.9600
C12 H12B 0.9600
C12 H12C 0.9600
C13 O3 1.197(2)
C13 O2 1.351(2)
C14 C19 1.381(3)
C14 C15 1.388(3)
C14 O2 1.397(2)
C15 C16 1.368(3)
C15 H15 0.9300
C16 C17 1.379(4)
C16 H16 0.9300
C17 C18 1.385(3)
C17 H17 0.9300
C18 C19 1.390(3)
C18 H18 0.9300
C20 O4 1.196(2)
C20 O5 1.318(2)
C21 O5 1.452(3)
C21 H21A 0.9600
C21 H21B 0.9600
C21 H21C 0.9600
C22 C27 1.381(3)
C22 C23 1.385(3)
C23 C24 1.381(3)
C23 H23 0.9300
C24 C25 1.368(4)
C24 H24 0.9300
C25 C26 1.377(4)
C25 H25 0.9300
C26 C27 1.380(3)
C26 H26 0.9300
C27 H27 0.9300
C28 C34 1.386(11)
C28 C29 1.3900
C28 C33 1.3900
C29 C30 1.3900
C29 H29 0.9300
C30 C31 1.3900
C30 H30 0.9300
C31 C32 1.3900
C31 H31 0.9300
C32 C33 1.3900
C32 H32 0.9300
C33 H33 0.9300
C34 H34A 0.9600
C34 H34B 0.9600
C34 H34C 0.9600
C281 C341 1.369(13)
C281 C291 1.3900
C281 C331 1.3900
C291 C301 1.3900
C291 H291 0.9300
C301 C311 1.3900
C301 H301 0.9300
C311 C321 1.3900
C311 H311 0.9300
C321 C331 1.3900
C321 H321 0.9300
C331 H331 0.9300
C341 H34D 0.9600
C341 H34E 0.9600
C341 H34F 0.9600

loop_
_geom_hbond_atom_site_label_D
_geom_hbond_atom_site_label_H
_geom_hbond_atom_site_label_A
_geom_hbond_site_symmetry_A
_geom_hbond_distance_DH
_geom_hbond_distance_HA
_geom_hbond_distance_DA
_geom_hbond_angle_DHA
C1 H1 O3 . 0.98 2.44 2.837(2) 104
C3 H3 O6 . 0.98 2.23 2.766(2) 113
C6 H6 O6 2_675 0.93 2.52 3.289(3) 140
C12 H12A O5 1_655 0.96 2.58 3.478(3) 155
C21 H21A O4 2_576 0.96 2.63 3.585(3) 176
C25 H25 Br1 1_465 0.93 3.13 3.840(2) 134
C24 H24 Cg1 1_455 0.93 3.02 3.689(2) 123

loop_
_geom_torsion_atom_site_label_1
_geom_torsion_atom_site_label_2
_geom_torsion_atom_site_label_3
_geom_torsion_atom_site_label_4
_geom_torsion
O1 C1 C2 C13 129.03(15)
C5 C1 C2 C13 -108.59(18)
O1 C1 C2 C3 7.70(17)
C5 C1 C2 C3 130.08(16)
O1 C1 C2 C11 -109.71(16)
C5 C1 C2 C11 12.7(2)
C13 C2 C3 C19 32.5(2)
C11 C2 C3 C19 -90.91(18)
C1 C2 C3 C19 150.62(15)
C13 C2 C3 C4 -100.26(17)
C11 C2 C3 C4 136.36(15)
C1 C2 C3 C4 17.89(17)
C19 C3 C4 O1 -166.01(15)
C2 C3 C4 O1 -37.48(16)
C19 C3 C4 C22 77.7(2)
C2 C3 C4 C22 -153.75(15)
C19 C3 C4 C20 -52.1(2)
C2 C3 C4 C20 76.38(18)
O1 C1 C5 C6 25.2(2)
C2 C1 C5 C6 -94.6(2)
O1 C1 C5 C10 -157.04(17)
C2 C1 C5 C10 83.1(2)
C10 C5 C6 C7 -0.4(3)
C1 C5 C6 C7 177.35(19)
C5 C6 C7 C8 -1.5(3)
C6 C7 C8 C9 2.1(3)
C6 C7 C8 Br1 -176.33(17)
C7 C8 C9 C10 -0.7(3)
Br1 C8 C9 C10 177.69(17)
C8 C9 C10 C5 -1.2(3)
C6 C5 C10 C9 1.8(3)
C1 C5 C10 C9 -176.06(19)
C13 C2 C11 O6 -158.73(19)
C3 C2 C11 O6 -32.9(2)
C1 C2 C11 O6 80.2(2)
C13 C2 C11 C12 22.5(2)
C3 C2 C11 C12 148.35(18)
C1 C2 C11 C12 -98.5(2)
C3 C2 C13 O3 148.3(2)
C11 C2 C13 O3 -88.3(2)
C1 C2 C13 O3 33.9(3)
C3 C2 C13 O2 -37.0(2)
C11 C2 C13 O2 86.4(2)
C1 C2 C13 O2 -151.37(16)
C19 C14 C15 C16 0.1(3)
O2 C14 C15 C16 -178.30(18)
C14 C15 C16 C17 -0.6(3)
C15 C16 C17 C18 0.1(3)
C16 C17 C18 C19 0.8(3)
C15 C14 C19 C18 0.8(3)
O2 C14 C19 C18 179.09(17)
C15 C14 C19 C3 177.21(17)
O2 C14 C19 C3 -4.5(3)
C17 C18 C19 C14 -1.2(3)
C17 C18 C19 C3 -177.60(19)
C2 C3 C19 C14 -13.5(2)
C4 C3 C19 C14 110.9(2)
C2 C3 C19 C18 162.74(17)
C4 C3 C19 C18 -72.9(2)
O1 C4 C20 O4 106.9(2)
C22 C4 C20 O4 -132.7(2)
C3 C4 C20 O4 -3.6(3)
O1 C4 C20 O5 -68.77(19)
C22 C4 C20 O5 51.7(2)
C3 C4 C20 O5 -179.23(16)
O1 C4 C22 C27 -40.6(2)
C20 C4 C22 C27 -159.83(18)
C3 C4 C22 C27 71.1(2)
O1 C4 C22 C23 143.51(18)
C20 C4 C22 C23 24.2(3)
C3 C4 C22 C23 -104.9(2)
C27 C22 C23 C24 1.3(3)
C4 C22 C23 C24 177.29(19)
C22 C23 C24 C25 -0.2(4)
C23 C24 C25 C26 -1.1(4)
C24 C25 C26 C27 1.2(4)
C25 C26 C27 C22 -0.1(4)
C23 C22 C27 C26 -1.2(3)
C4 C22 C27 C26 -177.3(2)
C5 C1 O1 C4 -159.79(14)
C2 C1 O1 C4 -33.12(17)
C22 C4 O1 C1 162.98(14)
C20 C4 O1 C1 -73.55(17)
C3 C4 O1 C1 44.31(17)
O3 C13 O2 C14 -165.03(18)
C2 C13 O2 C14 20.0(3)
C19 C14 O2 C13 1.6(3)
C15 C14 O2 C13 -179.97(17)
O4 C20 O5 C21 2.8(3)
C4 C20 O5 C21 178.43(18)
C34 C28 C29 C30 -178.0(8)
C33 C28 C29 C30 0.0
C28 C29 C30 C31 0.0
C29 C30 C31 C32 0.0
C30 C31 C32 C33 0.0
C31 C32 C33 C28 0.0
C34 C28 C33 C32 178.2(7)
C29 C28 C33 C32 0.0
C341 C281 C291 C301 177.5(14)
C331 C281 C291 C301 0.0
C281 C291 C301 C311 0.0
C291 C301 C311 C321 0.0
C301 C311 C321 C331 0.0
C311 C321 C331 C281 0.0
C341 C281 C331 C321 -177.6(13)
C291 C281 C331 C321 0.0

_cod_database_fobs_code 2020799
